data_2226958
loop_
_publ_author_name
'Lin, Jin Rui'

_publ_section_title
;
 Bis(5-methyl-1-phenyl-1<i>H</i>-1,2,3-triazole-4-carboxylic acid)
 monohydrate
;
_journal_coeditor_code JH2161
_journal_issue 8
_journal_name_full 'Acta Crystallographica Section E'
_journal_page_first o1967
_journal_paper_doi 10.1107/S1600536810026243
_journal_volume 66
_journal_year 2010
_chemical_formula_iupac '2C10 H9 N3 O2, H2 O'
_chemical_formula_moiety '2(C10 H9 N3 O2), H2 O'
_chemical_formula_sum 'C20 H20 N6 O5'
_chemical_formula_weight 424.42
_chemical_name_systematic
;
Bis(5-methyl-1-phenyl-1<i>H</i>-1,2,3-triazole-4-carboxylic acid) monohydrate
;
_space_group_IT_number 14
_symmetry_cell_setting monoclinic
_symmetry_space_group_name_Hall '-P 2ybc'
_symmetry_space_group_name_H-M 'P 1 21/c 1'
_atom_sites_solution_hydrogens geom
_atom_sites_solution_primary direct
_atom_sites_solution_secondary difmap
_audit_creation_method SHELXL-97
_cell_angle_alpha 90.00
_cell_angle_beta 99.82(3)
_cell_angle_gamma 90.00
_cell_formula_units_Z 4
_cell_length_a 6.7419(13)
_cell_length_b 15.842(3)
_cell_length_c 19.643(4)
_cell_measurement_reflns_used 8429
_cell_measurement_temperature 293(2)
_cell_measurement_theta_max 27.6600
_cell_measurement_theta_min 3.0650
_cell_volume 2067.2(7)
_computing_cell_refinement 'CrystalClear (Rigaku, 2005)'
_computing_data_collection 'CrystalClear (Rigaku, 2005)'
_computing_data_reduction 'CrystalClear (Rigaku, 2005)'
_computing_molecular_graphics 'SHELXTL (Sheldrick, 2008)'
_computing_publication_material 'SHELXL97 (Sheldrick, 2008)'
_computing_structure_refinement 'SHELXL97 (Sheldrick, 2008)'
_computing_structure_solution 'SHELXS97 (Sheldrick, 2008)'
_diffrn_ambient_temperature 293(2)
_diffrn_detector_area_resol_mean 13.6612
_diffrn_measured_fraction_theta_full 0.999
_diffrn_measured_fraction_theta_max 0.999
_diffrn_measurement_device_type 'Rigaku SCXmini diffractometer'
_diffrn_measurement_method CCD_Profile_fitting
_diffrn_radiation_monochromator graphite
_diffrn_radiation_source 'fine-focus sealed tube'
_diffrn_radiation_type MoK\a
_diffrn_radiation_wavelength 0.71073
_diffrn_reflns_av_R_equivalents 0.0561
_diffrn_reflns_av_sigmaI/netI 0.0456
_diffrn_reflns_limit_h_max 8
_diffrn_reflns_limit_h_min -8
_diffrn_reflns_limit_k_max 20
_diffrn_reflns_limit_k_min -20
_diffrn_reflns_limit_l_max 25
_diffrn_reflns_limit_l_min -25
_diffrn_reflns_number 20838
_diffrn_reflns_theta_full 27.48
_diffrn_reflns_theta_max 27.48
_diffrn_reflns_theta_min 3.07
_diffrn_standards_number 0
_exptl_absorpt_coefficient_mu 0.101
_exptl_absorpt_correction_T_max 0.951
_exptl_absorpt_correction_T_min 0.947
_exptl_absorpt_correction_type multi-scan
_exptl_absorpt_process_details '(CrystalClear; Rigaku, 2005)'
_exptl_crystal_colour Colorless
_exptl_crystal_density_diffrn 1.364
_exptl_crystal_density_method 'not measured'
_exptl_crystal_description Prism
_exptl_crystal_F_000 888
_exptl_crystal_size_max 0.42
_exptl_crystal_size_mid 0.38
_exptl_crystal_size_min 0.35
_refine_diff_density_max 0.205
_refine_diff_density_min -0.194
_refine_ls_extinction_method none
_refine_ls_goodness_of_fit_ref 0.871
_refine_ls_hydrogen_treatment mixed
_refine_ls_matrix_type full
_refine_ls_number_parameters 292
_refine_ls_number_reflns 4733
_refine_ls_number_restraints 0
_refine_ls_restrained_S_all 0.871
_refine_ls_R_factor_all 0.0829
_refine_ls_R_factor_gt 0.0522
_refine_ls_shift/su_max 0.000
_refine_ls_shift/su_mean 0.000
_refine_ls_structure_factor_coef Fsqd
_refine_ls_weighting_details 'calc w=1/[\s^2^(Fo^2^)+(0.1083P)^2^+0.6293P] where P=(Fo^2^+2Fc^2^)/3'
_refine_ls_weighting_scheme calc
_refine_ls_wR_factor_gt 0.1442
_refine_ls_wR_factor_ref 0.1719
_reflns_number_gt 3206
_reflns_number_total 4733
_reflns_threshold_expression I>2sigma(I)
_cod_data_source_file jh2161.cif
_cod_data_source_block I
_cod_original_sg_symbol_H-M 'P 21/c'
_cod_database_code 2226958
_cod_database_fobs_code 2226958

loop_
_symmetry_equiv_pos_as_xyz
'x, y, z'
'-x, y+1/2, -z+1/2'
'-x, -y, -z'
'x, -y-1/2, z-1/2'

loop_
_atom_site_type_symbol
_atom_site_label
_atom_site_fract_x
_atom_site_fract_y
_atom_site_fract_z
_atom_site_U_iso_or_equiv
_atom_site_adp_type
_atom_site_calc_flag
_atom_site_refinement_flags
_atom_site_occupancy
_atom_site_disorder_assembly
_atom_site_disorder_group
O O4 -0.2245(3) 0.25435(10) 1.04831(9) 0.0616(5) Uani d . 1 . .
H H4 -0.3031 0.2478 1.0754 0.092 Uiso calc R 1 . .
N N1 0.3101(2) 0.21148(10) 0.20357(8) 0.0427(4) Uani d . 1 . .
O O1 0.2105(2) 0.44007(10) 0.09705(9) 0.0604(5) Uani d . 1 . .
H H1 0.2133 0.4802 0.0709 0.091 Uiso calc R 1 . .
O O2 0.4704(3) 0.39675(10) 0.05055(9) 0.0658(5) Uani d . 1 . .
N N3 0.4944(3) 0.25050(10) 0.13134(10) 0.0505(5) Uani d . 1 . .
O O3 -0.1197(3) 0.12701(11) 1.08533(9) 0.0725(5) Uani d . 1 . .
N N6 0.0253(3) 0.25962(11) 0.95482(10) 0.0515(5) Uani d . 1 . .
N N4 0.2420(2) 0.17006(10) 0.93228(9) 0.0426(4) Uani d . 1 . .
C C17 0.1698(3) 0.13594(13) 0.98605(10) 0.0416(5) Uani d . 1 . .
N N5 0.1530(3) 0.24561(11) 0.91340(10) 0.0542(5) Uani d . 1 . .
C C16 0.3809(3) 0.13618(13) 0.89167(10) 0.0427(5) Uani d . 1 . .
C C7 0.2327(3) 0.28716(12) 0.18016(10) 0.0387(4) Uani d . 1 . .
C C9 0.3516(3) 0.38637(12) 0.08889(11) 0.0438(5) Uani d . 1 . .
C C8 0.3532(3) 0.31110(12) 0.13320(10) 0.0407(4) Uani d . 1 . .
C C6 0.2526(3) 0.15587(12) 0.25486(10) 0.0406(4) Uani d . 1 . .
C C18 0.0303(3) 0.19342(12) 0.99957(10) 0.0397(4) Uani d . 1 . .
C C19 -0.1097(3) 0.18755(13) 1.04937(10) 0.0435(5) Uani d . 1 . .
N N2 0.4702(3) 0.18997(11) 0.17417(10) 0.0544(5) Uani d . 1 . .
C C4 0.0066(4) 0.07727(15) 0.30104(13) 0.0555(6) Uani d . 1 . .
H H4A -0.1262 0.0602 0.2992 0.067 Uiso calc R 1 . .
C C3 0.1503(4) 0.04942(14) 0.35351(12) 0.0539(6) Uani d . 1 . .
H H3 0.1157 0.0135 0.3871 0.065 Uiso calc R 1 . .
C C1 0.3999(3) 0.12818(13) 0.30735(11) 0.0468(5) Uani d . 1 . .
H H1A 0.5329 0.1452 0.3096 0.056 Uiso calc R 1 . .
C C11 0.5459(3) 0.18340(15) 0.88273(12) 0.0535(5) Uani d . 1 . .
H H11 0.5721 0.2350 0.9051 0.064 Uiso calc R 1 . .
C C5 0.0549(3) 0.13048(14) 0.25048(11) 0.0495(5) Uani d . 1 . .
H H5 -0.0435 0.1487 0.2144 0.059 Uiso calc R 1 . .
C C10 0.0630(3) 0.32936(14) 0.20576(12) 0.0515(5) Uani d . 1 . .
H H10A -0.0615 0.3140 0.1770 0.077 Uiso calc R 1 . .
H H10B 0.0802 0.3895 0.2044 0.077 Uiso calc R 1 . .
H H10C 0.0606 0.3119 0.2524 0.077 Uiso calc R 1 . .
C C15 0.3431(4) 0.05856(14) 0.86021(12) 0.0542(6) Uani d . 1 . .
H H15 0.2322 0.0268 0.8671 0.065 Uiso calc R 1 . .
C C2 0.3460(4) 0.07454(14) 0.35661(12) 0.0528(5) Uani d . 1 . .
H H2 0.4441 0.0552 0.3924 0.063 Uiso calc R 1 . .
C C13 0.6347(4) 0.0763(2) 0.80763(13) 0.0709(8) Uani d . 1 . .
H H13 0.7194 0.0565 0.7784 0.085 Uiso calc R 1 . .
C C20 0.2496(4) 0.05710(17) 1.02157(13) 0.0694(8) Uani d . 1 . .
H H20A 0.2171 0.0100 0.9909 0.104 Uiso calc R 1 . .
H H20B 0.1901 0.0490 1.0621 0.104 Uiso calc R 1 . .
H H20C 0.3931 0.0614 1.0346 0.104 Uiso calc R 1 . .
C C12 0.6716(4) 0.1527(2) 0.83991(14) 0.0705(7) Uani d . 1 . .
H H12 0.7827 0.1843 0.8329 0.085 Uiso calc R 1 . .
C C14 0.4724(4) 0.02880(17) 0.81842(12) 0.0644(7) Uani d . 1 . .
H H14 0.4496 -0.0237 0.7974 0.077 Uiso calc R 1 . .
O O5 0.2055(3) 0.58080(13) 0.02879(12) 0.0749(6) Uani d . 1 . .
H H5A 0.290(5) 0.591(2) 0.0025(18) 0.098(11) Uiso d . 1 . .
H H5B 0.131(6) 0.622(3) 0.0310(19) 0.111(13) Uiso d . 1 . .

loop_
_atom_site_aniso_label
_atom_site_aniso_U_11
_atom_site_aniso_U_22
_atom_site_aniso_U_33
_atom_site_aniso_U_12
_atom_site_aniso_U_13
_atom_site_aniso_U_23
O4 0.0721(11) 0.0477(9) 0.0777(11) 0.0177(8) 0.0487(9) 0.0112(8)
N1 0.0477(9) 0.0344(9) 0.0519(10) 0.0046(7) 0.0252(8) 0.0031(7)
O1 0.0609(10) 0.0480(9) 0.0805(12) 0.0167(8) 0.0356(9) 0.0221(8)
O2 0.0814(12) 0.0502(9) 0.0792(11) 0.0107(8) 0.0519(10) 0.0132(8)
N3 0.0571(11) 0.0373(9) 0.0654(12) 0.0075(8) 0.0342(9) 0.0056(8)
O3 0.0995(14) 0.0625(11) 0.0671(11) 0.0289(10) 0.0472(10) 0.0255(9)
N6 0.0569(11) 0.0385(9) 0.0674(12) 0.0102(8) 0.0337(9) 0.0083(8)
N4 0.0434(9) 0.0380(9) 0.0496(10) 0.0080(7) 0.0168(7) 0.0025(7)
C17 0.0434(10) 0.0429(11) 0.0397(10) 0.0091(8) 0.0107(8) 0.0019(8)
N5 0.0615(11) 0.0382(10) 0.0722(13) 0.0129(8) 0.0377(10) 0.0119(8)
C16 0.0426(10) 0.0445(11) 0.0434(10) 0.0126(9) 0.0143(8) 0.0035(8)
C7 0.0409(10) 0.0353(10) 0.0428(10) 0.0008(8) 0.0154(8) -0.0040(8)
C9 0.0457(11) 0.0377(10) 0.0518(12) 0.0008(9) 0.0193(9) -0.0020(8)
C8 0.0440(10) 0.0341(10) 0.0482(11) 0.0017(8) 0.0194(9) -0.0038(8)
C6 0.0492(11) 0.0319(9) 0.0452(11) 0.0011(8) 0.0209(9) -0.0006(8)
C18 0.0414(10) 0.0377(10) 0.0415(10) 0.0045(8) 0.0115(8) 0.0006(8)
C19 0.0514(11) 0.0403(11) 0.0414(11) 0.0072(9) 0.0155(9) 0.0002(8)
N2 0.0628(12) 0.0400(10) 0.0702(12) 0.0116(8) 0.0394(10) 0.0097(8)
C4 0.0495(12) 0.0546(13) 0.0659(15) -0.0092(10) 0.0195(11) 0.0070(11)
C3 0.0665(14) 0.0445(12) 0.0555(13) -0.0007(10) 0.0238(11) 0.0096(10)
C1 0.0434(11) 0.0413(11) 0.0586(13) 0.0047(9) 0.0169(9) -0.0021(9)
C11 0.0489(12) 0.0584(13) 0.0560(13) 0.0021(10) 0.0169(10) -0.0043(10)
C5 0.0487(12) 0.0498(12) 0.0508(12) -0.0049(9) 0.0106(9) 0.0055(10)
C10 0.0534(12) 0.0492(12) 0.0579(13) 0.0065(10) 0.0271(10) -0.0006(10)
C15 0.0613(13) 0.0449(12) 0.0584(14) 0.0085(10) 0.0157(11) -0.0012(10)
C2 0.0604(13) 0.0459(12) 0.0528(13) 0.0092(10) 0.0120(10) 0.0075(10)
C13 0.0699(17) 0.090(2) 0.0589(15) 0.0279(15) 0.0283(13) -0.0044(14)
C20 0.0859(18) 0.0688(16) 0.0585(15) 0.0407(14) 0.0265(13) 0.0226(12)
C12 0.0535(14) 0.091(2) 0.0744(17) 0.0013(13) 0.0306(12) -0.0034(15)
C14 0.0805(17) 0.0569(14) 0.0582(14) 0.0247(13) 0.0186(12) -0.0081(11)
O5 0.0685(12) 0.0576(11) 0.1075(16) 0.0208(10) 0.0409(11) 0.0379(10)

loop_
_atom_type_symbol
_atom_type_description
_atom_type_scat_dispersion_real
_atom_type_scat_dispersion_imag
_atom_type_scat_source
C C 0.0033 0.0016 'International Tables Vol C Tables 4.2.6.8 and 6.1.1.4'
H H 0.0000 0.0000 'International Tables Vol C Tables 4.2.6.8 and 6.1.1.4'
N N 0.0061 0.0033 'International Tables Vol C Tables 4.2.6.8 and 6.1.1.4'
O O 0.0106 0.0060 'International Tables Vol C Tables 4.2.6.8 and 6.1.1.4'

loop_
_geom_angle_atom_site_label_1
_geom_angle_atom_site_label_2
_geom_angle_atom_site_label_3
_geom_angle_site_symmetry_1
_geom_angle_site_symmetry_3
_geom_angle
_geom_angle_publ_flag
C19 O4 H4 . . 109.5 ?
N2 N1 C7 . . 111.55(15) ?
N2 N1 C6 . . 118.32(15) ?
C7 N1 C6 . . 130.07(16) ?
C9 O1 H1 . . 109.5 ?
N2 N3 C8 . . 109.73(16) ?
N5 N6 C18 . . 109.01(16) ?
C17 N4 N5 . . 111.38(15) ?
C17 N4 C16 . . 129.99(17) ?
N5 N4 C16 . . 118.46(16) ?
N4 C17 C18 . . 103.72(17) ?
N4 C17 C20 . . 123.68(18) ?
C18 C17 C20 . . 132.41(19) ?
N6 N5 N4 . . 106.70(16) ?
C11 C16 C15 . . 121.2(2) ?
C11 C16 N4 . . 119.10(19) ?
C15 C16 N4 . . 119.62(19) ?
N1 C7 C8 . . 103.45(16) ?
N1 C7 C10 . . 123.88(17) ?
C8 C7 C10 . . 132.61(18) ?
O2 C9 O1 . . 124.44(19) ?
O2 C9 C8 . . 122.83(18) ?
O1 C9 C8 . . 112.72(17) ?
N3 C8 C7 . . 108.59(17) ?
N3 C8 C9 . . 119.39(17) ?
C7 C8 C9 . . 132.02(17) ?
C1 C6 C5 . . 121.31(19) ?
C1 C6 N1 . . 118.25(18) ?
C5 C6 N1 . . 120.44(19) ?
N6 C18 C17 . . 109.19(17) ?
N6 C18 C19 . . 121.87(17) ?
C17 C18 C19 . . 128.80(18) ?
O3 C19 O4 . . 124.27(19) ?
O3 C19 C18 . . 123.24(18) ?
O4 C19 C18 . . 112.46(17) ?
N3 N2 N1 . . 106.67(15) ?
C3 C4 C5 . . 121.1(2) ?
C3 C4 H4A . . 119.4 ?
C5 C4 H4A . . 119.4 ?
C4 C3 C2 . . 119.7(2) ?
C4 C3 H3 . . 120.2 ?
C2 C3 H3 . . 120.2 ?
C6 C1 C2 . . 118.6(2) ?
C6 C1 H1A . . 120.7 ?
C2 C1 H1A . . 120.7 ?
C16 C11 C12 . . 118.7(2) ?
C16 C11 H11 . . 120.7 ?
C12 C11 H11 . . 120.7 ?
C6 C5 C4 . . 118.4(2) ?
C6 C5 H5 . . 120.8 ?
C4 C5 H5 . . 120.8 ?
C7 C10 H10A . . 109.5 ?
C7 C10 H10B . . 109.5 ?
H10A C10 H10B . . 109.5 ?
C7 C10 H10C . . 109.5 ?
H10A C10 H10C . . 109.5 ?
H10B C10 H10C . . 109.5 ?
C14 C15 C16 . . 119.0(2) ?
C14 C15 H15 . . 120.5 ?
C16 C15 H15 . . 120.5 ?
C3 C2 C1 . . 120.9(2) ?
C3 C2 H2 . . 119.6 ?
C1 C2 H2 . . 119.6 ?
C12 C13 C14 . . 120.0(2) ?
C12 C13 H13 . . 120.0 ?
C14 C13 H13 . . 120.0 ?
C17 C20 H20A . . 109.5 ?
C17 C20 H20B . . 109.5 ?
H20A C20 H20B . . 109.5 ?
C17 C20 H20C . . 109.5 ?
H20A C20 H20C . . 109.5 ?
H20B C20 H20C . . 109.5 ?
C13 C12 C11 . . 120.7(3) ?
C13 C12 H12 . . 119.6 ?
C11 C12 H12 . . 119.6 ?
C13 C14 C15 . . 120.4(2) ?
C13 C14 H14 . . 119.8 ?
C15 C14 H14 . . 119.8 ?
H5A O5 H5B . . 112(3) ?

loop_
_geom_bond_atom_site_label_1
_geom_bond_atom_site_label_2
_geom_bond_site_symmetry_2
_geom_bond_distance
_geom_bond_publ_flag
O4 C19 . 1.309(2) ?
O4 H4 . 0.8200 ?
N1 N2 . 1.352(2) ?
N1 C7 . 1.356(3) ?
N1 C6 . 1.440(2) ?
O1 C9 . 1.306(2) ?
O1 H1 . 0.8200 ?
O2 C9 . 1.201(2) ?
N3 N2 . 1.304(2) ?
N3 C8 . 1.357(2) ?
O3 C19 . 1.200(2) ?
N6 N5 . 1.300(2) ?
N6 C18 . 1.365(3) ?
N4 C17 . 1.349(2) ?
N4 N5 . 1.362(2) ?
N4 C16 . 1.434(2) ?
C17 C18 . 1.367(3) ?
C17 C20 . 1.486(3) ?
C16 C11 . 1.376(3) ?
C16 C15 . 1.380(3) ?
C7 C8 . 1.382(3) ?
C7 C10 . 1.485(3) ?
C9 C8 . 1.475(3) ?
C6 C1 . 1.376(3) ?
C6 C5 . 1.381(3) ?
C18 C19 . 1.474(3) ?
C4 C3 . 1.362(3) ?
C4 C5 . 1.383(3) ?
C4 H4A . 0.9300 ?
C3 C2 . 1.370(3) ?
C3 H3 . 0.9300 ?
C1 C2 . 1.382(3) ?
C1 H1A . 0.9300 ?
C11 C12 . 1.381(3) ?
C11 H11 . 0.9300 ?
C5 H5 . 0.9300 ?
C10 H10A . 0.9600 ?
C10 H10B . 0.9600 ?
C10 H10C . 0.9600 ?
C15 C14 . 1.378(3) ?
C15 H15 . 0.9300 ?
C2 H2 . 0.9300 ?
C13 C12 . 1.370(4) ?
C13 C14 . 1.373(4) ?
C13 H13 . 0.9300 ?
C20 H20A . 0.9600 ?
C20 H20B . 0.9600 ?
C20 H20C . 0.9600 ?
C12 H12 . 0.9300 ?
C14 H14 . 0.9300 ?
O5 H5A . 0.85(4) ?
O5 H5B . 0.83(4) ?

loop_
_geom_hbond_atom_site_label_D
_geom_hbond_atom_site_label_H
_geom_hbond_atom_site_label_A
_geom_hbond_site_symmetry_A
_geom_hbond_distance_DH
_geom_hbond_distance_HA
_geom_hbond_distance_DA
_geom_hbond_angle_DHA
O4 H4 N3 1_456 0.82 1.89 2.704(2) 169.9
O1 H1 O5 . 0.82 1.79 2.599(2) 167.7
O5 H5A O2 3_665 0.85(4) 2.07(4) 2.914(3) 171(3)
O5 H5B N6 3_566 0.83(4) 2.20(4) 3.015(3) 171(4)

loop_
_cod_related_entry_id
_cod_related_entry_database
_cod_related_entry_code
1 ChemSpider 30656160
